data_1502256
loop_
_publ_author_name
'Zhang, Yong-Qiang'
'Zhu, Dao-Yong'
'Jiao, Zhi-Wei'
'Li, Bao-Sheng'
'Zhang, Fu-Min'
'Tu, Yong-Qiang'
'Bi, Zhigang'

_publ_section_title
;
 Regiodivergent annulation of alkynyl indoles to construct
 spiro-pseudoindoxyl and tetrahydro-\b-carbolines.
;
_journal_issue 13
_journal_name_full 'Organic letters'
_journal_page_first 3458
_journal_page_last 3461
_journal_paper_doi 10.1021/ol201194n
_journal_volume 13
_journal_year 2011
_chemical_formula_sum 'C24 H24.25 N2 O5 S'
_chemical_formula_weight 452.76
_chemical_name_systematic
; 
 ? 
;
_space_group_IT_number 14
_symmetry_cell_setting monoclinic
_symmetry_space_group_name_Hall '-P 2yn'
_symmetry_space_group_name_H-M 'P 1 21/n 1'
_atom_sites_solution_hydrogens geom
_atom_sites_solution_primary direct
_atom_sites_solution_secondary difmap
_audit_creation_method SHELXL-97
_cell_angle_alpha 90.00
_cell_angle_beta 100.454(2)
_cell_angle_gamma 90.00
_cell_formula_units_Z 4
_cell_length_a 6.5965(18)
_cell_length_b 31.133(9)
_cell_length_c 11.021(3)
_cell_measurement_reflns_used 3279
_cell_measurement_temperature 296(2)
_cell_measurement_theta_max 21.63
_cell_measurement_theta_min 2.29
_cell_volume 2225.8(11)
_computing_cell_refinement 'Bruker SAINT'
_computing_data_collection 'Bruker APEX2'
_computing_data_reduction 'Bruker SAINT'
_computing_molecular_graphics 'Bruker SHELXTL'
_computing_publication_material 'Bruker SHELXTL'
_computing_structure_refinement 'SHELXL-97 (Sheldrick, 2008)'
_computing_structure_solution 'SHELXS-97 (Sheldrick, 2008)'
_diffrn_ambient_temperature 296(2)
_diffrn_measured_fraction_theta_full 0.998
_diffrn_measured_fraction_theta_max 0.998
_diffrn_measurement_device_type 'Bruker APEX-II CCD'
_diffrn_measurement_method '\f and \w scans'
_diffrn_radiation_monochromator graphite
_diffrn_radiation_source 'fine-focus sealed tube'
_diffrn_radiation_type MoK\a
_diffrn_radiation_wavelength 0.71073
_diffrn_reflns_av_R_equivalents 0.0425
_diffrn_reflns_av_sigmaI/netI 0.0395
_diffrn_reflns_limit_h_max 7
_diffrn_reflns_limit_h_min -7
_diffrn_reflns_limit_k_max 35
_diffrn_reflns_limit_k_min -37
_diffrn_reflns_limit_l_max 13
_diffrn_reflns_limit_l_min -13
_diffrn_reflns_number 15594
_diffrn_reflns_theta_full 25.20
_diffrn_reflns_theta_max 25.20
_diffrn_reflns_theta_min 2.29
_exptl_absorpt_coefficient_mu 0.184
_exptl_absorpt_correction_T_max 0.9571
_exptl_absorpt_correction_T_min 0.9502
_exptl_absorpt_correction_type multi-scan
_exptl_absorpt_process_details SADABS
_exptl_crystal_colour colorless
_exptl_crystal_density_diffrn 1.351
_exptl_crystal_density_method 'not measured'
_exptl_crystal_description block
_exptl_crystal_F_000 953
_exptl_crystal_size_max 0.28
_exptl_crystal_size_mid 0.26
_exptl_crystal_size_min 0.24
_refine_diff_density_max 0.219
_refine_diff_density_min -0.269
_refine_diff_density_rms 0.044
_refine_ls_extinction_method none
_refine_ls_goodness_of_fit_ref 0.965
_refine_ls_hydrogen_treatment constr
_refine_ls_matrix_type full
_refine_ls_number_parameters 303
_refine_ls_number_reflns 3992
_refine_ls_number_restraints 0
_refine_ls_restrained_S_all 0.965
_refine_ls_R_factor_all 0.0737
_refine_ls_R_factor_gt 0.0490
_refine_ls_shift/su_max 0.001
_refine_ls_shift/su_mean 0.000
_refine_ls_structure_factor_coef Fsqd
_refine_ls_weighting_details 'calc w=1/[\s^2^(Fo^2^)+(0.0282P)^2^+2.0429P] where P=(Fo^2^+2Fc^2^)/3'
_refine_ls_weighting_scheme calc
_refine_ls_wR_factor_gt 0.0947
_refine_ls_wR_factor_ref 0.1060
_reflns_number_gt 2867
_reflns_number_total 3992
_reflns_threshold_expression >2sigma(I)
_cod_data_source_file ol201194n_si_004.cif
_cod_data_source_block p21n
_cod_depositor_comments
;
The following automatic conversions were performed:

'_symmetry_cell_setting' value 'Monoclinic' changed to 'monoclinic'
according to /home/saulius/struct/CIF-dictionaries/cif_core.dic
dictionary named 'cif_core.dic' version 2.4.1 from 2010-06-29.

Automatic conversion script
Id: cif_fix_values 1715 2011-07-08 13:25:40Z adriana 
;
_cod_original_sg_symbol_H-M P2(1)/n
_cod_database_code 1502256

loop_
_symmetry_equiv_pos_as_xyz
'x, y, z'
'-x+1/2, y+1/2, -z+1/2'
'-x, -y, -z'
'x-1/2, -y-1/2, z-1/2'

loop_
_atom_site_label
_atom_site_type_symbol
_atom_site_fract_x
_atom_site_fract_y
_atom_site_fract_z
_atom_site_U_iso_or_equiv
_atom_site_adp_type
_atom_site_occupancy
_atom_site_symmetry_multiplicity
_atom_site_calc_flag
_atom_site_refinement_flags
_atom_site_disorder_assembly
_atom_site_disorder_group
C1 C 0.3397(4) 0.18076(8) 0.5582(2) 0.0403(6) Uani 1 1 d . A 1
C2 C 0.3067(4) 0.22653(8) 0.5708(2) 0.0371(6) Uani 1 1 d . A 1
C3 C 0.1367(4) 0.25152(9) 0.5224(3) 0.0483(7) Uani 1 1 d . A 1
H3 H 0.0216 0.2393 0.4732 0.058 Uiso 1 1 calc R A 1
C4 C 0.1424(5) 0.29454(9) 0.5487(3) 0.0579(8) Uani 1 1 d . A 1
H4 H 0.0306 0.3119 0.5170 0.070 Uiso 1 1 calc R A 1
C5 C 0.3141(5) 0.31217(9) 0.6222(3) 0.0562(8) Uani 1 1 d . A 1
H5 H 0.3150 0.3415 0.6386 0.067 Uiso 1 1 calc R A 1
C6 C 0.4847(5) 0.28808(8) 0.6726(3) 0.0479(7) Uani 1 1 d . A 1
H6 H 0.5983 0.3005 0.7227 0.057 Uiso 1 1 calc R A 1
C7 C 0.4786(4) 0.24434(8) 0.6449(2) 0.0361(6) Uani 1 1 d . A 1
C8 C 0.5583(4) 0.16988(7) 0.6302(2) 0.0341(6) Uani 1 1 d . A 1
C9 C 0.6941(4) 0.15232(8) 0.5443(2) 0.0350(6) Uani 1 1 d . A 1
C10 C 0.7929(4) 0.11025(8) 0.5932(2) 0.0387(6) Uani 1 1 d . A 1
H10 H 0.9430 0.1138 0.6095 0.046 Uiso 1 1 calc R A 1
C11 C 0.5509(4) 0.13405(8) 0.7245(2) 0.0430(7) Uani 1 1 d . A 1
H11A H 0.5690 0.1457 0.8074 0.052 Uiso 1 1 calc R A 1
H11B H 0.4201 0.1190 0.7069 0.052 Uiso 1 1 calc R A 1
C12 C 0.7367(5) 0.07161(10) 0.5061(3) 0.0651(9) Uani 1 1 d . A 1
H12 H 0.7977 0.0474 0.5570 0.078 Uiso 1 1 calc R A 1
C13 C 0.5089(5) 0.06100(10) 0.4844(3) 0.0677(9) Uani 1 1 d . A 1
H13A H 0.4311 0.0855 0.4491 0.102 Uiso 1 1 calc R A 1
H13B H 0.4692 0.0537 0.5614 0.102 Uiso 1 1 calc R A 1
H13C H 0.4820 0.0371 0.4287 0.102 Uiso 1 1 calc R A 1
C15 C 0.8201(4) 0.22160(8) 0.7505(2) 0.0381(6) Uani 1 1 d . A 1
C16 C 1.1298(4) 0.19139(9) 0.8517(3) 0.0503(7) Uani 1 1 d . A 1
H16A H 1.2079 0.2127 0.8171 0.075 Uiso 1 1 calc R A 1
H16B H 1.2032 0.1646 0.8589 0.075 Uiso 1 1 calc R A 1
H16C H 1.1098 0.2006 0.9318 0.075 Uiso 1 1 calc R A 1
C17 C 0.7196(4) 0.17166(9) 0.4428(3) 0.0483(7) Uani 1 1 d . A 1
H17A H 0.6527 0.1975 0.4201 0.058 Uiso 1 1 calc R A 1
H17B H 0.8045 0.1596 0.3932 0.058 Uiso 1 1 calc R A 1
C18 C 0.9432(5) -0.00133(9) 0.8301(3) 0.0562(8) Uani 1 1 d . A 1
H18 H 1.0754 0.0062 0.8199 0.067 Uiso 1 1 calc R A 1
C19 C 0.8904(5) -0.04435(10) 0.8400(3) 0.0664(9) Uani 1 1 d . A 1
H19 H 0.9889 -0.0654 0.8362 0.080 Uiso 1 1 calc R A 1
C20 C 0.6983(5) -0.05623(9) 0.8550(3) 0.0581(8) Uani 1 1 d . A 1
C21 C 0.5557(5) -0.02476(11) 0.8595(3) 0.0656(9) Uani 1 1 d . A 1
H21 H 0.4233 -0.0324 0.8691 0.079 Uiso 1 1 calc R A 1
C22 C 0.6034(5) 0.01823(10) 0.8502(3) 0.0580(8) Uani 1 1 d . A 1
H22 H 0.5041 0.0392 0.8538 0.070 Uiso 1 1 calc R A 1
C23 C 0.7982(4) 0.02975(8) 0.8357(2) 0.0399(6) Uani 1 1 d . A 1
C24 C 0.6444(6) -0.10330(11) 0.8660(4) 0.0954(14) Uani 1 1 d . A 1
H24A H 0.6074 -0.1155 0.7850 0.143 Uiso 1 1 calc R A 1
H24B H 0.5304 -0.1058 0.9087 0.143 Uiso 1 1 calc R A 1
H24C H 0.7614 -0.1183 0.9111 0.143 Uiso 1 1 calc R A 1
C14 C 0.8364(10) 0.0696(2) 0.4066(5) 0.072(2) Uani 0.561(7) 1 d P A 1
H14A H 0.8235 0.0412 0.3724 0.108 Uiso 0.561(7) 1 calc PR A 1
H14B H 0.9796 0.0764 0.4331 0.108 Uiso 0.561(7) 1 calc PR A 1
H14C H 0.7754 0.0899 0.3451 0.108 Uiso 0.561(7) 1 calc PR A 1
N1 N 0.6282(3) 0.21251(6) 0.68406(19) 0.0380(5) Uani 1 1 d . . .
N2 N 0.7217(3) 0.10495(6) 0.71215(19) 0.0389(5) Uani 1 1 d . . .
O1 O 0.8775(3) 0.25680(6) 0.78528(18) 0.0544(5) Uani 1 1 d . . .
O2 O 0.9327(3) 0.18587(6) 0.77254(17) 0.0466(5) Uani 1 1 d . . .
O3 O 0.2246(3) 0.15421(6) 0.5037(2) 0.0615(6) Uani 1 1 d . . .
O4 O 0.8103(4) 0.10400(6) 0.93866(17) 0.0670(6) Uani 1 1 d . . .
O5 O 1.0772(3) 0.08586(6) 0.8152(2) 0.0608(6) Uani 1 1 d . . .
S1 S 0.86732(11) 0.08444(2) 0.83240(6) 0.0457(2) Uani 1 1 d . A .
C14B C 0.8927(14) 0.0361(2) 0.5158(8) 0.085(3) Uani 0.439(7) 1 d P A 2

loop_
_atom_site_aniso_label
_atom_site_aniso_U_11
_atom_site_aniso_U_22
_atom_site_aniso_U_33
_atom_site_aniso_U_23
_atom_site_aniso_U_13
_atom_site_aniso_U_12
C1 0.0324(15) 0.0383(16) 0.0498(16) 0.0021(13) 0.0069(12) 0.0022(12)
C2 0.0376(15) 0.0341(14) 0.0406(14) 0.0062(11) 0.0101(12) 0.0048(12)
C3 0.0432(17) 0.0494(18) 0.0512(17) 0.0060(13) 0.0062(13) 0.0116(14)
C4 0.063(2) 0.0475(19) 0.062(2) 0.0118(15) 0.0100(17) 0.0262(16)
C5 0.079(2) 0.0336(16) 0.0584(19) 0.0035(14) 0.0177(17) 0.0158(16)
C6 0.0619(19) 0.0337(15) 0.0482(16) -0.0016(13) 0.0105(14) 0.0046(14)
C7 0.0419(15) 0.0319(14) 0.0367(14) 0.0045(11) 0.0126(12) 0.0068(12)
C8 0.0310(14) 0.0265(13) 0.0437(15) -0.0005(11) 0.0035(11) 0.0006(10)
C9 0.0278(14) 0.0335(14) 0.0412(14) 0.0018(11) -0.0001(11) -0.0011(11)
C10 0.0375(15) 0.0341(14) 0.0436(15) -0.0011(11) 0.0055(12) 0.0049(11)
C11 0.0428(16) 0.0361(15) 0.0521(16) 0.0057(12) 0.0137(13) 0.0062(12)
C12 0.075(2) 0.0433(18) 0.075(2) -0.0162(16) 0.0077(19) 0.0107(16)
C13 0.079(2) 0.0509(19) 0.068(2) -0.0174(16) -0.0016(18) -0.0116(17)
C15 0.0387(16) 0.0394(16) 0.0370(14) -0.0032(12) 0.0088(12) 0.0008(13)
C16 0.0334(16) 0.0619(19) 0.0511(17) -0.0034(14) -0.0038(13) -0.0006(14)
C17 0.0471(17) 0.0454(17) 0.0529(17) 0.0074(13) 0.0106(14) 0.0052(13)
C18 0.0488(18) 0.0447(17) 0.074(2) 0.0081(15) 0.0077(16) 0.0074(14)
C19 0.072(2) 0.0393(18) 0.082(2) 0.0075(16) 0.0008(19) 0.0169(17)
C20 0.071(2) 0.0420(18) 0.0539(18) 0.0131(14) -0.0075(16) -0.0052(16)
C21 0.062(2) 0.058(2) 0.077(2) 0.0073(17) 0.0141(18) -0.0089(18)
C22 0.058(2) 0.0468(18) 0.071(2) 0.0014(15) 0.0161(16) 0.0059(15)
C23 0.0477(17) 0.0330(14) 0.0367(14) 0.0065(11) 0.0015(12) 0.0047(12)
C24 0.114(3) 0.048(2) 0.108(3) 0.019(2) -0.020(3) -0.021(2)
C14 0.091(5) 0.071(4) 0.058(4) -0.026(3) 0.025(3) 0.001(3)
N1 0.0365(12) 0.0275(11) 0.0472(13) -0.0023(9) -0.0001(10) 0.0022(9)
N2 0.0414(13) 0.0308(12) 0.0435(12) 0.0063(9) 0.0049(10) 0.0070(10)
O1 0.0538(12) 0.0399(12) 0.0665(13) -0.0131(10) 0.0023(10) -0.0073(10)
O2 0.0345(10) 0.0416(11) 0.0573(12) -0.0042(9) -0.0088(9) 0.0019(8)
O3 0.0359(11) 0.0447(12) 0.0967(16) -0.0092(11) -0.0073(11) -0.0022(9)
O4 0.1039(18) 0.0495(12) 0.0403(11) -0.0071(9) -0.0062(11) 0.0124(12)
O5 0.0400(12) 0.0499(12) 0.0843(15) 0.0150(11) -0.0101(10) -0.0021(9)
S1 0.0526(5) 0.0342(4) 0.0454(4) 0.0024(3) -0.0044(3) 0.0029(3)
C14B 0.113(7) 0.052(5) 0.097(7) -0.001(4) 0.036(6) 0.047(5)

loop_
_atom_type_symbol
_atom_type_description
_atom_type_scat_dispersion_real
_atom_type_scat_dispersion_imag
_atom_type_scat_source
C C 0.0033 0.0016 'International Tables Vol C Tables 4.2.6.8 and 6.1.1.4'
H H 0.0000 0.0000 'International Tables Vol C Tables 4.2.6.8 and 6.1.1.4'
N N 0.0061 0.0033 'International Tables Vol C Tables 4.2.6.8 and 6.1.1.4'
O O 0.0106 0.0060 'International Tables Vol C Tables 4.2.6.8 and 6.1.1.4'
S S 0.1246 0.1234 'International Tables Vol C Tables 4.2.6.8 and 6.1.1.4'

loop_
_geom_angle_atom_site_label_1
_geom_angle_atom_site_label_2
_geom_angle_atom_site_label_3
_geom_angle
O3 C1 C2 128.9(2)
O3 C1 C8 123.2(2)
C2 C1 C8 107.9(2)
C7 C2 C3 121.2(2)
C7 C2 C1 109.1(2)
C3 C2 C1 129.6(3)
C4 C3 C2 118.5(3)
C4 C3 H3 120.8
C2 C3 H3 120.8
C3 C4 C5 120.1(3)
C3 C4 H4 120.0
C5 C4 H4 120.0
C4 C5 C6 122.8(3)
C4 C5 H5 118.6
C6 C5 H5 118.6
C5 C6 C7 116.9(3)
C5 C6 H6 121.5
C7 C6 H6 121.5
C2 C7 C6 120.5(2)
C2 C7 N1 110.6(2)
C6 C7 N1 129.0(2)
N1 C8 C9 113.16(19)
N1 C8 C11 115.1(2)
C9 C8 C11 104.84(19)
N1 C8 C1 101.58(18)
C9 C8 C1 111.0(2)
C11 C8 C1 111.4(2)
C17 C9 C8 123.3(2)
C17 C9 C10 126.0(2)
C8 C9 C10 110.7(2)
N2 C10 C9 103.07(19)
N2 C10 C12 112.7(2)
C9 C10 C12 114.4(2)
N2 C10 H10 108.8
C9 C10 H10 108.8
C12 C10 H10 108.8
N2 C11 C8 105.5(2)
N2 C11 H11A 110.7
C8 C11 H11A 110.7
N2 C11 H11B 110.7
C8 C11 H11B 110.7
H11A C11 H11B 108.8
C14 C12 C13 117.8(4)
C14 C12 C10 115.8(4)
C13 C12 C10 112.8(2)
C14 C12 H12 102.4
C13 C12 H12 102.4
C10 C12 H12 102.4
O1 C15 O2 124.8(2)
O1 C15 N1 124.5(2)
O2 C15 N1 110.7(2)
O2 C16 H16A 109.5
O2 C16 H16B 109.5
O2 C16 H16C 109.5
C9 C17 H17A 120.0
C9 C17 H17B 120.0
H17A C17 H17B 120.0
C23 C18 C19 119.3(3)
C23 C18 H18 120.4
C19 C18 H18 120.4
C20 C19 C18 121.5(3)
C20 C19 H19 119.2
C18 C19 H19 119.2
C19 C20 C21 118.2(3)
C19 C20 C24 120.6(3)
C21 C20 C24 121.1(3)
C20 C21 C22 121.6(3)
C20 C21 H21 119.2
C22 C21 H21 119.2
C23 C22 C21 119.5(3)
C23 C22 H22 120.3
C21 C22 H22 120.3
C18 C23 C22 119.8(3)
C18 C23 S1 119.7(2)
C22 C23 S1 120.4(2)
C15 N1 C7 123.0(2)
C15 N1 C8 125.8(2)
C7 N1 C8 110.78(19)
C11 N2 C10 112.64(19)
C11 N2 S1 121.15(17)
C10 N2 S1 122.14(17)
C15 O2 C16 115.0(2)
O4 S1 O5 120.00(14)
O4 S1 N2 107.29(12)
O5 S1 N2 108.88(12)
O4 S1 C23 106.66(13)
O5 S1 C23 106.98(12)
N2 S1 C23 106.25(12)

loop_
_geom_bond_atom_site_label_1
_geom_bond_atom_site_label_2
_geom_bond_distance
C1 O3 1.206(3)
C1 C2 1.452(3)
C1 C8 1.552(3)
C2 C7 1.388(3)
C2 C3 1.389(3)
C3 C4 1.370(4)
C3 H3 0.9300
C4 C5 1.381(4)
C4 H4 0.9300
C5 C6 1.382(4)
C5 H5 0.9300
C6 C7 1.394(3)
C6 H6 0.9300
C7 N1 1.410(3)
C8 N1 1.492(3)
C8 C9 1.519(3)
C8 C11 1.532(3)
C9 C17 1.308(3)
C9 C10 1.518(3)
C10 N2 1.480(3)
C10 C12 1.541(4)
C10 H10 0.9800
C11 N2 1.471(3)
C11 H11A 0.9700
C11 H11B 0.9700
C12 C14 1.378(6)
C12 C13 1.515(4)
C12 H12 0.9800
C13 H13A 0.9600
C13 H13B 0.9600
C13 H13C 0.9600
C15 O1 1.199(3)
C15 O2 1.335(3)
C15 N1 1.372(3)
C16 O2 1.438(3)
C16 H16A 0.9600
C16 H16B 0.9600
C16 H16C 0.9600
C17 H17A 0.9300
C17 H17B 0.9300
C18 C23 1.370(4)
C18 C19 1.393(4)
C18 H18 0.9300
C19 C20 1.359(4)
C19 H19 0.9300
C20 C21 1.365(4)
C20 C24 1.518(4)
C21 C22 1.383(4)
C21 H21 0.9300
C22 C23 1.371(4)
C22 H22 0.9300
C23 S1 1.765(3)
C24 H24A 0.9600
C24 H24B 0.9600
C24 H24C 0.9600
C14 H14A 0.9600
C14 H14B 0.9600
C14 H14C 0.9600
N2 S1 1.620(2)
O4 S1 1.429(2)
O5 S1 1.432(2)

loop_
_geom_torsion_atom_site_label_1
_geom_torsion_atom_site_label_2
_geom_torsion_atom_site_label_3
_geom_torsion_atom_site_label_4
_geom_torsion
O3 C1 C2 C7 178.1(3)
C8 C1 C2 C7 -1.6(3)
O3 C1 C2 C3 -1.0(5)
C8 C1 C2 C3 179.4(2)
C7 C2 C3 C4 0.5(4)
C1 C2 C3 C4 179.4(3)
C2 C3 C4 C5 -0.2(4)
C3 C4 C5 C6 -0.4(5)
C4 C5 C6 C7 0.7(4)
C3 C2 C7 C6 -0.1(4)
C1 C2 C7 C6 -179.3(2)
C3 C2 C7 N1 179.0(2)
C1 C2 C7 N1 -0.1(3)
C5 C6 C7 C2 -0.5(4)
C5 C6 C7 N1 -179.4(2)
O3 C1 C8 N1 -177.2(2)
C2 C1 C8 N1 2.5(2)
O3 C1 C8 C9 62.2(3)
C2 C1 C8 C9 -118.1(2)
O3 C1 C8 C11 -54.2(3)
C2 C1 C8 C11 125.5(2)
N1 C8 C9 C17 -61.7(3)
C11 C8 C9 C17 172.1(2)
C1 C8 C9 C17 51.7(3)
N1 C8 C9 C10 118.1(2)
C11 C8 C9 C10 -8.0(3)
C1 C8 C9 C10 -128.4(2)
C17 C9 C10 N2 176.8(2)
C8 C9 C10 N2 -3.1(3)
C17 C9 C10 C12 -60.5(4)
C8 C9 C10 C12 119.6(2)
N1 C8 C11 N2 -109.1(2)
C9 C8 C11 N2 15.9(3)
C1 C8 C11 N2 136.0(2)
N2 C10 C12 C14 -165.9(4)
C9 C10 C12 C14 76.8(4)
N2 C10 C12 C13 54.1(3)
C9 C10 C12 C13 -63.2(3)
C23 C18 C19 C20 0.0(5)
C18 C19 C20 C21 0.4(5)
C18 C19 C20 C24 -179.8(3)
C19 C20 C21 C22 -0.5(5)
C24 C20 C21 C22 179.7(3)
C20 C21 C22 C23 0.2(5)
C19 C18 C23 C22 -0.3(4)
C19 C18 C23 S1 176.3(2)
C21 C22 C23 C18 0.2(4)
C21 C22 C23 S1 -176.4(2)
O1 C15 N1 C7 2.5(4)
O2 C15 N1 C7 -178.3(2)
O1 C15 N1 C8 174.3(2)
O2 C15 N1 C8 -6.5(3)
C2 C7 N1 C15 174.8(2)
C6 C7 N1 C15 -6.1(4)
C2 C7 N1 C8 1.9(3)
C6 C7 N1 C8 -179.1(2)
C9 C8 N1 C15 -56.3(3)
C11 C8 N1 C15 64.2(3)
C1 C8 N1 C15 -175.3(2)
C9 C8 N1 C7 116.4(2)
C11 C8 N1 C7 -123.1(2)
C1 C8 N1 C7 -2.6(2)
C8 C11 N2 C10 -19.3(3)
C8 C11 N2 S1 138.43(18)
C9 C10 N2 C11 14.0(3)
C12 C10 N2 C11 -109.8(3)
C9 C10 N2 S1 -143.49(17)
C12 C10 N2 S1 92.7(3)
O1 C15 O2 C16 4.8(4)
N1 C15 O2 C16 -174.4(2)
C11 N2 S1 O4 -6.6(2)
C10 N2 S1 O4 149.03(19)
C11 N2 S1 O5 -137.9(2)
C10 N2 S1 O5 17.7(2)
C11 N2 S1 C23 107.2(2)
C10 N2 S1 C23 -97.2(2)
C18 C23 S1 O4 -125.7(2)
C22 C23 S1 O4 50.9(3)
C18 C23 S1 O5 3.9(3)
C22 C23 S1 O5 -179.5(2)
C18 C23 S1 N2 120.1(2)
C22 C23 S1 N2 -63.3(3)
